data_7710868
loop_
_publ_author_name
'Bonitatibus, Peter John'
'Alvarez, Santiago'
'Armstrong, William H.'
'Baldansuren, Amgalanbaatar'
'Gaspard, Mallory E.'
'Lakshmi, K. V.'
'Ziegler, Micah S.'
'Charles, Philip'

_publ_section_title
;
 Synthesis, Crystal Structure, EPR, and DFT Studies of an Unusually
 Distorted Vanadium(II) Complex
;
_journal_name_full 'Dalton Transactions'
_journal_paper_doi 10.1039/D2DT02392J
_journal_year 2022
_chemical_formula_moiety 'C48 H64 O4 V'
_chemical_formula_sum 'C48 H64 O4 V'
_chemical_formula_weight 755.93
_chemical_properties_physical Moisture-sensitive
_space_group_crystal_system monoclinic
_space_group_IT_number 14
_space_group_name_Hall '-P 2yn'
_space_group_name_H-M_alt 'P 1 21/n 1'
_atom_sites_solution_hydrogens geom
_atom_sites_solution_primary dual
_audit_creation_date 2019-11-26
_audit_creation_method
;
Olex2 1.2
(compiled 2018.05.29 svn.r3508 for OlexSys, GUI svn.r5506)
;
_audit_update_record
;
2022-07-21 deposited with the CCDC.	2022-07-26 downloaded from the CCDC.
;
_cell_angle_alpha 90
_cell_angle_beta 100.6360(10)
_cell_angle_gamma 90
_cell_formula_units_Z 4
_cell_length_a 10.1309(4)
_cell_length_b 24.5283(9)
_cell_length_c 18.0181(7)
_cell_measurement_reflns_used 2
_cell_measurement_temperature 183(2)
_cell_measurement_theta_max 56.65
_cell_measurement_theta_min 3.75
_cell_volume 4400.5(3)
_computing_cell_refinement 'SHELXTL V5.03 (Bruker, 1995)'
_computing_data_collection 'SMART V4.031 (Bruker, 1994)'
_computing_data_reduction 'SAINT V4.028 (Bruker, 1994-6)'
_computing_molecular_graphics 'Olex2 (Dolomanov et al., 2009)'
_computing_publication_material 'Olex2 (Dolomanov et al., 2009)'
_computing_structure_refinement 'ShelXL (Sheldrick, 2015)'
_computing_structure_solution 'ShelXT (Sheldrick, 2015)'
_diffrn_ambient_temperature 183(2)
_diffrn_detector_area_resol_mean 9
_diffrn_measured_fraction_theta_full 0.989
_diffrn_measured_fraction_theta_max 0.989
_diffrn_measurement_device_type 'Siemens P4'
_diffrn_measurement_method 'CCD rotation images, phi and omega scans'
_diffrn_radiation_type MoK\a
_diffrn_radiation_wavelength 0.71073
_diffrn_reflns_av_R_equivalents 0.1340
_diffrn_reflns_av_unetI/netI 0.1260
_diffrn_reflns_Laue_measured_fraction_full 0.989
_diffrn_reflns_Laue_measured_fraction_max 0.989
_diffrn_reflns_limit_h_max 10
_diffrn_reflns_limit_h_min -11
_diffrn_reflns_limit_k_max 27
_diffrn_reflns_limit_k_min -20
_diffrn_reflns_limit_l_max 19
_diffrn_reflns_limit_l_min -20
_diffrn_reflns_number 18169
_diffrn_reflns_point_group_measured_fraction_full 0.989
_diffrn_reflns_point_group_measured_fraction_max 0.989
_diffrn_reflns_theta_full 23.256
_diffrn_reflns_theta_max 23.256
_diffrn_reflns_theta_min 2.020
_diffrn_source 'Mo K/a fine-focus selaed tube'
_exptl_absorpt_coefficient_mu 0.266
_exptl_absorpt_correction_T_max 0.948
_exptl_absorpt_correction_T_min 0.938
_exptl_absorpt_correction_type multi-scan
_exptl_absorpt_process_details SADABS
_exptl_crystal_colour 'dark brown'
_exptl_crystal_density_diffrn 1.141
_exptl_crystal_description rod-like
_exptl_crystal_F_000 1628
_exptl_crystal_recrystallization_method 'Re-crystallisation from solvent: diethyl ether'
_exptl_crystal_size_max 0.70
_exptl_crystal_size_mid 0.20
_exptl_crystal_size_min 0.20
_refine_diff_density_max 0.315
_refine_diff_density_min -0.459
_refine_diff_density_rms 0.078
_refine_ls_extinction_coef 0.0016(3)
_refine_ls_extinction_expression Fc^*^=kFc[1+0.001xFc^2^\l^3^/sin(2\q)]^-1/4^
_refine_ls_extinction_method 'SHELXL-2014/7 (Sheldrick 2014'
_refine_ls_goodness_of_fit_ref 1.122
_refine_ls_hydrogen_treatment constr
_refine_ls_matrix_type full
_refine_ls_number_parameters 499
_refine_ls_number_reflns 6259
_refine_ls_number_restraints 0
_refine_ls_restrained_S_all 1.122
_refine_ls_R_factor_all 0.1517
_refine_ls_R_factor_gt 0.0895
_refine_ls_shift/su_max 0.000
_refine_ls_shift/su_mean 0.000
_refine_ls_structure_factor_coef Fsqd
_refine_ls_weighting_details 'w=1/[\s^2^(Fo^2^)+(0.0368P)^2^+7.3195P] where P=(Fo^2^+2Fc^2^)/3'
_refine_ls_weighting_scheme calc
_refine_ls_wR_factor_gt 0.1481
_refine_ls_wR_factor_ref 0.1698
_reflns_Friedel_coverage 0.000
_reflns_number_gt 3975
_reflns_number_total 6259
_reflns_threshold_expression 'I > 2\s(I)'
_cod_data_source_file d2dt02392j2.cif
_cod_data_source_block end1
_cod_database_code 7710868
_shelx_shelxl_version_number 2014/7
_shelx_space_group_comment
;
The symmetry employed for this shelxl refinement is uniquely defined
by the following loop, which should always be used as a source of
symmetry information in preference to the above space-group names.
They are only intended as comments.
;
_olex2_refinement_description
;
1. Fixed Uiso
 At 1.2 times of:
  All C(H) groups
 At 1.5 times of:
  All C(H,H,H) groups
2.a Aromatic/amide H refined with riding coordinates:
 C007(H007), C00M(H00M), C00R(H00R), C00Z(H00Z)
2.b Idealised Me refined as rotating group:
 C00P(H00A,H00B,H00C), C00U(H00D,H00E,H00F), C00V(H00G,H00H,H00I), C00Y(H00J,
 H00K,H00L), C010(H01A,H01B,H01C), C011(H01D,H01E,H01F), C013(H01G,H01H,H01I),
 C014(H01J,H01K,H01L), C015(H01M,H01N,H01O), C016(H01P,H01Q,H01R), C017(H01S,
 H01T,H01U), C018(H01V,H01W,H01X), C019(H01Y,H,HA), C01A(H01Z,HB,HC), C01C(H01,
 HD,HE), C01D(H0AA,HF,HG), C01E(H1AA,HH,HI), C01F(H2AA,HJ,HK), C01G(H3AA,HL,HM),
  C01H(H4AA,HN,HO)
;
_olex2_submission_special_instructions 'No special instructions were received'

loop_
_space_group_symop_operation_xyz
'x, y, z'
'-x+1/2, y+1/2, -z+1/2'
'-x, -y, -z'
'x-1/2, -y-1/2, z-1/2'

loop_
_atom_site_label
_atom_site_type_symbol
_atom_site_fract_x
_atom_site_fract_y
_atom_site_fract_z
_atom_site_U_iso_or_equiv
_atom_site_adp_type
_atom_site_occupancy
_atom_site_site_symmetry_order
_atom_site_calc_flag
_atom_site_refinement_flags_posn
_atom_site_refinement_flags_adp
_atom_site_refinement_flags_occupancy
_atom_site_disorder_assembly
_atom_site_disorder_group
V001 V 0.78678(9) 0.39851(4) 0.24301(5) 0.0250(3) Uani 1 1 d . . . . .
O002 O 0.9497(3) 0.37792(13) 0.22598(17) 0.0254(9) Uani 1 1 d . . . . .
O003 O 0.8022(3) 0.47208(13) 0.24247(19) 0.0295(9) Uani 1 1 d . . . . .
O004 O 0.6659(3) 0.37455(13) 0.16188(17) 0.0248(9) Uani 1 1 d . . . . .
O005 O 0.7702(3) 0.37180(14) 0.33407(18) 0.0282(9) Uani 1 1 d . . . . .
C006 C 0.9760(5) 0.3231(2) 0.2343(3) 0.0236(13) Uani 1 1 d . . . . .
C007 C 0.3888(6) 0.3566(2) 0.2619(3) 0.0320(14) Uani 1 1 d . . . . .
H007 H 0.3360 0.3293 0.2771 0.038 Uiso 1 1 calc R . . . .
C008 C 0.5829(5) 0.4854(2) 0.1702(3) 0.0238(13) Uani 1 1 d . . . . .
C009 C 0.7178(5) 0.5022(2) 0.1897(3) 0.0252(13) Uani 1 1 d . . . . .
C00A C 0.4953(5) 0.5138(2) 0.1133(3) 0.0267(13) Uani 1 1 d . . . . .
C00B C 0.8828(5) 0.3658(2) 0.3905(3) 0.0274(13) Uani 1 1 d . . . . .
C00C C 0.5310(5) 0.4396(2) 0.2110(3) 0.0259(13) Uani 1 1 d . . . . .
C00D C 0.4822(5) 0.3413(2) 0.2189(3) 0.0239(13) Uani 1 1 d . . . . .
C00E C 0.5573(5) 0.3848(2) 0.1964(3) 0.0253(13) Uani 1 1 d . . . . .
C00F C 0.4391(5) 0.4519(2) 0.2596(3) 0.0270(13) Uani 1 1 d . . . . .
C00G C 0.3673(5) 0.4098(2) 0.2844(3) 0.0317(14) Uani 1 1 d . . . . .
C00H C 1.0106(5) 0.3191(2) 0.0949(3) 0.0292(14) Uani 1 1 d . . . . .
C00I C 0.9975(5) 0.2925(2) 0.1708(3) 0.0273(13) Uani 1 1 d . . . . .
C00J C 0.7701(5) 0.5461(2) 0.1555(3) 0.0229(12) Uani 1 1 d . . . . .
C00K C 0.5460(6) 0.5581(2) 0.0785(3) 0.0282(13) Uani 1 1 d . . . . .
C00L C 0.9860(5) 0.3324(2) 0.3768(3) 0.0240(13) Uani 1 1 d . . . . .
C00M C 0.6784(5) 0.5735(2) 0.0999(3) 0.0254(13) Uani 1 1 d . . . . .
H00M H 0.7085 0.6036 0.0763 0.030 Uiso 1 1 calc R . . . .
C00N C 0.9782(5) 0.2420(2) 0.3111(3) 0.0328(14) Uani 1 1 d . . . . .
C00O C 0.9762(5) 0.2991(2) 0.3055(3) 0.0278(13) Uani 1 1 d . . . . .
C00P C 1.1173(5) 0.3645(2) 0.1065(3) 0.0369(15) Uani 1 1 d . . . . .
H00A H 1.0928 0.3918 0.1397 0.055 Uiso 1 1 calc GR . . . .
H00B H 1.1228 0.3808 0.0587 0.055 Uiso 1 1 calc GR . . . .
H00C H 1.2030 0.3493 0.1284 0.055 Uiso 1 1 calc GR . . . .
C00Q C 0.9156(6) 0.5646(2) 0.1775(3) 0.0349(14) Uani 1 1 d . . . . .
C00R C 1.0069(5) 0.2365(2) 0.1814(3) 0.0331(14) Uani 1 1 d . . . . .
H00R H 1.0225 0.2149 0.1415 0.040 Uiso 1 1 calc R . . . .
C00S C 1.1037(6) 0.3272(2) 0.4330(3) 0.0318(14) Uani 1 1 d . . . . .
C00T C 0.9941(6) 0.2110(2) 0.2490(3) 0.0354(15) Uani 1 1 d . . . . .
C00U C 0.3511(5) 0.4964(2) 0.0902(3) 0.0365(15) Uani 1 1 d . . . . .
H00D H 0.3382 0.4619 0.1131 0.055 Uiso 1 1 calc GR . . . .
H00E H 0.3294 0.4929 0.0363 0.055 Uiso 1 1 calc GR . . . .
H00F H 0.2936 0.5232 0.1066 0.055 Uiso 1 1 calc GR . . . .
C00V C 0.4204(6) 0.5099(2) 0.2828(3) 0.0366(15) Uani 1 1 d . . . . .
H00G H 0.4941 0.5317 0.2730 0.055 Uiso 1 1 calc GR . . . .
H00H H 0.4172 0.5112 0.3357 0.055 Uiso 1 1 calc GR . . . .
H00I H 0.3379 0.5240 0.2543 0.055 Uiso 1 1 calc GR . . . .
C00W C 0.8820(6) 0.3915(2) 0.4603(3) 0.0357(15) Uani 1 1 d . . . . .
C00X C 0.5001(6) 0.2819(2) 0.1967(3) 0.0335(14) Uani 1 1 d . . . . .
C00Y C 1.0534(6) 0.2771(2) 0.0406(3) 0.0448(17) Uani 1 1 d . . . . .
H00J H 1.1368 0.2607 0.0639 0.067 Uiso 1 1 calc GR . . . .
H00K H 1.0646 0.2950 -0.0052 0.067 Uiso 1 1 calc GR . . . .
H00L H 0.9856 0.2495 0.0293 0.067 Uiso 1 1 calc GR . . . .
C00Z C 0.9993(6) 0.3850(2) 0.5141(3) 0.0423(16) Uani 1 1 d . . . . .
H00Z H 1.0046 0.4016 0.5609 0.051 Uiso 1 1 calc R . . . .
C010 C 1.2227(6) 0.2936(2) 0.4217(3) 0.0437(16) Uani 1 1 d . . . . .
H01A H 1.2341 0.2637 0.4568 0.066 Uiso 1 1 calc GR . . . .
H01B H 1.3019 0.3158 0.4302 0.066 Uiso 1 1 calc GR . . . .
H01C H 1.2078 0.2797 0.3711 0.066 Uiso 1 1 calc GR . . . .
C011 C 0.6394(5) 0.2599(2) 0.2325(3) 0.0423(16) Uani 1 1 d . . . . .
H01D H 0.7074 0.2800 0.2134 0.063 Uiso 1 1 calc GR . . . .
H01E H 0.6452 0.2220 0.2200 0.063 Uiso 1 1 calc GR . . . .
H01F H 0.6525 0.2640 0.2863 0.063 Uiso 1 1 calc GR . . . .
C012 C 1.1080(6) 0.3549(2) 0.5007(3) 0.0390(16) Uani 1 1 d . . . . .
C013 C 0.3959(6) 0.2442(2) 0.2206(3) 0.0437(17) Uani 1 1 d . . . . .
H01G H 0.4087 0.2431 0.2747 0.066 Uiso 1 1 calc GR . . . .
H01H H 0.4060 0.2081 0.2016 0.066 Uiso 1 1 calc GR . . . .
H01I H 0.3074 0.2575 0.2005 0.066 Uiso 1 1 calc GR . . . .
C014 C 0.8749(5) 0.3434(2) 0.0563(3) 0.0391(16) Uani 1 1 d . . . . .
H01J H 0.8066 0.3158 0.0523 0.059 Uiso 1 1 calc GR . . . .
H01K H 0.8817 0.3561 0.0068 0.059 Uiso 1 1 calc GR . . . .
H01L H 0.8518 0.3733 0.0858 0.059 Uiso 1 1 calc GR . . . .
C015 C 0.4545(6) 0.5893(2) 0.0165(3) 0.0377(15) Uani 1 1 d . . . . .
H01M H 0.4146 0.5645 -0.0224 0.057 Uiso 1 1 calc GR . . . .
H01N H 0.5061 0.6161 -0.0045 0.057 Uiso 1 1 calc GR . . . .
H01O H 0.3852 0.6072 0.0373 0.057 Uiso 1 1 calc GR . . . .
C016 C 0.9458(6) 0.6162(2) 0.1350(3) 0.0504(18) Uani 1 1 d . . . . .
H01P H 0.9297 0.6090 0.0818 0.076 Uiso 1 1 calc GR . . . .
H01Q H 1.0380 0.6265 0.1515 0.076 Uiso 1 1 calc GR . . . .
H01R H 0.8886 0.6453 0.1454 0.076 Uiso 1 1 calc GR . . . .
C017 C 0.2630(6) 0.4208(2) 0.3318(3) 0.0451(17) Uani 1 1 d . . . . .
H01S H 0.2053 0.3896 0.3306 0.068 Uiso 1 1 calc GR . . . .
H01T H 0.2106 0.4519 0.3122 0.068 Uiso 1 1 calc GR . . . .
H01U H 0.3063 0.4278 0.3829 0.068 Uiso 1 1 calc GR . . . .
C018 C 0.4855(6) 0.2776(2) 0.1098(3) 0.0413(16) Uani 1 1 d . . . . .
H01V H 0.4000 0.2922 0.0861 0.062 Uiso 1 1 calc GR . . . .
H01W H 0.4913 0.2401 0.0957 0.062 Uiso 1 1 calc GR . . . .
H01X H 0.5561 0.2980 0.0936 0.062 Uiso 1 1 calc GR . . . .
C019 C 0.9591(6) 0.2138(2) 0.3834(3) 0.0503(18) Uani 1 1 d . . . . .
H01Y H 1.0426 0.1979 0.4076 0.076 Uiso 1 1 calc GR . . . .
H H 0.8925 0.1858 0.3717 0.076 Uiso 1 1 calc GR . . . .
HA H 0.9300 0.2400 0.4166 0.076 Uiso 1 1 calc GR . . . .
C01A C 0.9482(7) 0.5784(3) 0.2625(3) 0.0523(18) Uani 1 1 d . . . . .
H01Z H 0.8897 0.6070 0.2732 0.078 Uiso 1 1 calc GR . . . .
HB H 1.0398 0.5903 0.2758 0.078 Uiso 1 1 calc GR . . . .
HC H 0.9353 0.5466 0.2914 0.078 Uiso 1 1 calc GR . . . .
C01B C 0.7619(7) 0.4234(3) 0.4772(3) 0.0513(19) Uani 1 1 d . . . . .
C01C C 0.9960(7) 0.1492(2) 0.2516(4) 0.059(2) Uani 1 1 d . . . . .
H01 H 1.0690 0.1371 0.2899 0.088 Uiso 1 1 calc GR . . . .
HD H 1.0074 0.1351 0.2035 0.088 Uiso 1 1 calc GR . . . .
HE H 0.9127 0.1361 0.2631 0.088 Uiso 1 1 calc GR . . . .
C01D C 1.2335(6) 0.3524(3) 0.5625(3) 0.0570(19) Uani 1 1 d . . . . .
H0AA H 1.2531 0.3151 0.5765 0.085 Uiso 1 1 calc GR . . . .
HF H 1.2180 0.3725 0.6059 0.085 Uiso 1 1 calc GR . . . .
HG H 1.3080 0.3681 0.5441 0.085 Uiso 1 1 calc GR . . . .
C01E C 1.0099(6) 0.5192(3) 0.1596(4) 0.0580(19) Uani 1 1 d . . . . .
H1AA H 0.9962 0.4869 0.1873 0.087 Uiso 1 1 calc GR . . . .
HH H 1.1015 0.5309 0.1740 0.087 Uiso 1 1 calc GR . . . .
HI H 0.9909 0.5115 0.1065 0.087 Uiso 1 1 calc GR . . . .
C01F C 0.7380(8) 0.4750(3) 0.4283(4) 0.073(2) Uani 1 1 d . . . . .
H2AA H 0.8153 0.4983 0.4395 0.109 Uiso 1 1 calc GR . . . .
HJ H 0.6608 0.4940 0.4389 0.109 Uiso 1 1 calc GR . . . .
HK H 0.7231 0.4650 0.3759 0.109 Uiso 1 1 calc GR . . . .
C01G C 0.6347(7) 0.3875(3) 0.4645(4) 0.070(2) Uani 1 1 d . . . . .
H3AA H 0.6107 0.3783 0.4119 0.105 Uiso 1 1 calc GR . . . .
HL H 0.5623 0.4071 0.4798 0.105 Uiso 1 1 calc GR . . . .
HM H 0.6520 0.3547 0.4938 0.105 Uiso 1 1 calc GR . . . .
C01H C 0.7837(8) 0.4425(4) 0.5600(4) 0.090(3) Uani 1 1 d . . . . .
H4AA H 0.7938 0.4114 0.5928 0.135 Uiso 1 1 calc GR . . . .
HN H 0.7077 0.4636 0.5680 0.135 Uiso 1 1 calc GR . . . .
HO H 0.8633 0.4645 0.5708 0.135 Uiso 1 1 calc GR . . . .

loop_
_atom_site_aniso_label
_atom_site_aniso_U_11
_atom_site_aniso_U_22
_atom_site_aniso_U_33
_atom_site_aniso_U_23
_atom_site_aniso_U_13
_atom_site_aniso_U_12
V001 0.0296(6) 0.0243(5) 0.0190(5) 0.0014(4) -0.0010(4) 0.0022(5)
O002 0.038(2) 0.015(2) 0.021(2) 0.0032(15) 0.0000(17) 0.0018(16)
O003 0.032(2) 0.024(2) 0.028(2) 0.0065(17) -0.0070(17) 0.0022(18)
O004 0.028(2) 0.027(2) 0.018(2) -0.0026(16) -0.0001(17) 0.0041(17)
O005 0.028(2) 0.034(2) 0.019(2) 0.0038(16) -0.0029(17) -0.0012(18)
C006 0.021(3) 0.017(3) 0.030(3) 0.002(2) -0.003(2) 0.000(2)
C007 0.035(4) 0.025(3) 0.031(3) 0.003(3) -0.004(3) -0.008(3)
C008 0.022(3) 0.026(3) 0.024(3) -0.005(2) 0.007(3) 0.000(3)
C009 0.042(4) 0.020(3) 0.012(3) 0.000(2) 0.000(3) 0.005(3)
C00A 0.027(3) 0.032(3) 0.019(3) -0.004(3) 0.000(2) 0.005(3)
C00B 0.032(4) 0.028(3) 0.018(3) 0.005(2) -0.006(3) -0.004(3)
C00C 0.024(3) 0.024(3) 0.029(3) -0.003(3) 0.002(3) 0.002(3)
C00D 0.024(3) 0.027(3) 0.020(3) -0.002(2) 0.002(3) 0.001(3)
C00E 0.027(3) 0.032(4) 0.014(3) 0.001(2) -0.005(2) -0.001(3)
C00F 0.026(3) 0.026(3) 0.027(3) -0.003(2) 0.000(3) -0.001(3)
C00G 0.029(3) 0.040(4) 0.026(3) -0.002(3) 0.006(3) 0.003(3)
C00H 0.031(3) 0.039(4) 0.018(3) 0.000(3) 0.006(3) 0.001(3)
C00I 0.015(3) 0.031(3) 0.032(3) 0.000(3) -0.004(2) 0.000(3)
C00J 0.026(3) 0.024(3) 0.020(3) -0.004(2) 0.006(2) -0.002(3)
C00K 0.041(4) 0.025(3) 0.017(3) -0.003(2) -0.001(3) 0.007(3)
C00L 0.032(3) 0.022(3) 0.018(3) 0.008(2) 0.004(3) 0.001(3)
C00M 0.041(4) 0.021(3) 0.016(3) 0.001(2) 0.010(3) -0.001(3)
C00N 0.030(4) 0.034(4) 0.032(3) 0.011(3) 0.000(3) -0.003(3)
C00O 0.030(3) 0.019(3) 0.031(3) 0.007(3) -0.002(3) -0.002(3)
C00P 0.036(4) 0.043(4) 0.032(3) 0.008(3) 0.006(3) -0.005(3)
C00Q 0.035(4) 0.036(4) 0.034(4) 0.002(3) 0.008(3) -0.009(3)
C00R 0.031(4) 0.034(4) 0.032(4) -0.005(3) 0.001(3) 0.004(3)
C00S 0.038(4) 0.033(3) 0.022(3) 0.005(3) 0.000(3) 0.005(3)
C00T 0.045(4) 0.019(3) 0.042(4) 0.002(3) 0.005(3) 0.003(3)
C00U 0.033(4) 0.046(4) 0.029(3) 0.000(3) 0.002(3) 0.001(3)
C00V 0.041(4) 0.036(4) 0.036(4) -0.003(3) 0.015(3) 0.005(3)
C00W 0.039(4) 0.045(4) 0.021(3) 0.002(3) 0.001(3) 0.011(3)
C00X 0.034(4) 0.026(3) 0.038(4) 0.001(3) 0.001(3) 0.000(3)
C00Y 0.047(4) 0.056(4) 0.032(4) -0.010(3) 0.011(3) -0.002(3)
C00Z 0.049(4) 0.056(4) 0.019(3) -0.004(3) -0.002(3) 0.000(3)
C010 0.047(4) 0.050(4) 0.031(4) 0.006(3) -0.002(3) 0.009(3)
C011 0.038(4) 0.029(4) 0.059(4) 0.006(3) 0.004(3) 0.006(3)
C012 0.037(4) 0.051(4) 0.026(4) 0.010(3) -0.003(3) 0.007(3)
C013 0.046(4) 0.025(3) 0.060(4) -0.002(3) 0.009(3) -0.008(3)
C014 0.032(4) 0.057(4) 0.025(3) 0.003(3) -0.003(3) 0.008(3)
C015 0.051(4) 0.031(4) 0.026(3) 0.005(3) -0.007(3) 0.011(3)
C016 0.050(4) 0.056(5) 0.045(4) 0.016(3) 0.009(3) -0.021(3)
C017 0.047(4) 0.043(4) 0.050(4) 0.001(3) 0.022(3) -0.003(3)
C018 0.039(4) 0.038(4) 0.045(4) -0.014(3) 0.003(3) 0.000(3)
C019 0.067(5) 0.040(4) 0.042(4) 0.010(3) 0.004(3) -0.005(3)
C01A 0.057(4) 0.058(5) 0.037(4) 0.005(3) -0.006(3) -0.021(4)
C01B 0.062(5) 0.069(5) 0.020(3) -0.009(3) 0.001(3) 0.018(4)
C01C 0.089(6) 0.031(4) 0.054(4) 0.004(3) 0.004(4) -0.002(4)
C01D 0.052(5) 0.077(5) 0.036(4) 0.000(3) -0.009(3) 0.006(4)
C01E 0.038(4) 0.070(5) 0.069(5) 0.003(4) 0.017(4) -0.001(4)
C01F 0.092(6) 0.059(5) 0.060(5) -0.017(4) -0.004(4) 0.034(4)
C01G 0.050(5) 0.108(7) 0.058(5) -0.001(4) 0.024(4) 0.020(5)
C01H 0.084(6) 0.145(8) 0.036(4) -0.031(5) -0.001(4) 0.052(6)

loop_
_atom_type_symbol
_atom_type_description
_atom_type_scat_dispersion_real
_atom_type_scat_dispersion_imag
_atom_type_scat_source
C C 0.0033 0.0016 'International Tables Vol C Tables 4.2.6.8 and 6.1.1.4'
H H 0.0000 0.0000 'International Tables Vol C Tables 4.2.6.8 and 6.1.1.4'
O O 0.0106 0.0060 'International Tables Vol C Tables 4.2.6.8 and 6.1.1.4'
V V 0.3005 0.5294 'International Tables Vol C Tables 4.2.6.8 and 6.1.1.4'

loop_
_geom_angle_atom_site_label_1
_geom_angle_atom_site_label_2
_geom_angle_atom_site_label_3
_geom_angle
_geom_angle_site_symmetry_1
_geom_angle_site_symmetry_3
_geom_angle_publ_flag
O002 V001 O003 101.28(16) . . ?
O002 V001 O004 105.87(15) . . ?
O003 V001 O004 111.26(15) . . ?
O005 V001 O002 107.12(15) . . ?
O005 V001 O003 112.92(16) . . ?
O005 V001 O004 116.82(16) . . ?
C006 O002 V001 114.8(3) . . ?
C009 O003 V001 119.8(3) . . ?
C00E O004 V001 93.0(3) . . ?
C00B O005 V001 120.2(3) . . ?
O002 C006 C00I 119.0(4) . . ?
O002 C006 C00O 118.4(4) . . ?
C00O C006 C00I 122.5(5) . . ?
C00D C007 H007 117.4 . . ?
C00D C007 C00G 125.3(5) . . ?
C00G C007 H007 117.4 . . ?
C009 C008 C00A 119.2(5) . . ?
C009 C008 C00C 120.8(5) . . ?
C00A C008 C00C 119.9(5) . . ?
O003 C009 C008 117.9(4) . . ?
O003 C009 C00J 118.9(5) . . ?
C00J C009 C008 123.1(5) . . ?
C008 C00A C00U 120.6(5) . . ?
C00K C00A C008 118.5(5) . . ?
C00K C00A C00U 121.0(5) . . ?
O005 C00B C00W 117.9(5) . . ?
C00L C00B O005 118.4(4) . . ?
C00L C00B C00W 123.5(5) . . ?
C00E C00C C008 122.1(4) . . ?
C00E C00C C00F 119.1(5) . . ?
C00F C00C C008 118.4(4) . . ?
C007 C00D C00E 114.6(5) . . ?
C007 C00D C00X 122.2(5) . . ?
C00E C00D C00X 123.2(5) . . ?
O004 C00E C00C 116.9(4) . . ?
O004 C00E C00D 120.4(4) . . ?
C00C C00E C00D 122.6(5) . . ?
C00C C00F C00V 120.0(5) . . ?
C00G C00F C00C 119.0(5) . . ?
C00G C00F C00V 121.0(5) . . ?
C007 C00G C017 119.8(5) . . ?
C00F C00G C007 118.9(5) . . ?
C00F C00G C017 121.2(5) . . ?
C00P C00H C00I 111.0(4) . . ?
C00P C00H C014 109.2(4) . . ?
C00Y C00H C00I 111.1(4) . . ?
C00Y C00H C00P 107.4(4) . . ?
C00Y C00H C014 107.7(4) . . ?
C014 C00H C00I 110.3(4) . . ?
C006 C00I C00H 122.8(5) . . ?
C00R C00I C006 115.5(5) . . ?
C00R C00I C00H 121.7(5) . . ?
C009 C00J C00M 115.5(5) . . ?
C009 C00J C00Q 122.9(5) . . ?
C00M C00J C00Q 121.7(5) . . ?
C00A C00K C015 119.8(5) . . ?
C00M C00K C00A 120.5(5) . . ?
C00M C00K C015 119.7(5) . . ?
C00B C00L C00O 122.5(5) . . ?
C00B C00L C00S 119.2(5) . . ?
C00S C00L C00O 118.2(5) . . ?
C00J C00M H00M 118.3 . . ?
C00K C00M C00J 123.3(5) . . ?
C00K C00M H00M 118.3 . . ?
C00O C00N C019 120.8(5) . . ?
C00T C00N C00O 119.5(5) . . ?
C00T C00N C019 119.7(5) . . ?
C006 C00O C00L 122.4(4) . . ?
C00N C00O C006 118.6(5) . . ?
C00N C00O C00L 118.8(5) . . ?
C00H C00P H00A 109.5 . . ?
C00H C00P H00B 109.5 . . ?
C00H C00P H00C 109.5 . . ?
H00A C00P H00B 109.5 . . ?
H00A C00P H00C 109.5 . . ?
H00B C00P H00C 109.5 . . ?
C00J C00Q C016 112.7(5) . . ?
C00J C00Q C01A 110.1(4) . . ?
C00J C00Q C01E 109.9(5) . . ?
C016 C00Q C01A 106.6(5) . . ?
C01E C00Q C016 107.6(5) . . ?
C01E C00Q C01A 109.8(5) . . ?
C00I C00R H00R 118.4 . . ?
C00I C00R C00T 123.2(5) . . ?
C00T C00R H00R 118.4 . . ?
C00L C00S C010 122.7(5) . . ?
C012 C00S C00L 117.9(5) . . ?
C012 C00S C010 119.4(5) . . ?
C00N C00T C00R 120.1(5) . . ?
C00N C00T C01C 121.7(5) . . ?
C00R C00T C01C 118.2(5) . . ?
C00A C00U H00D 109.5 . . ?
C00A C00U H00E 109.5 . . ?
C00A C00U H00F 109.5 . . ?
H00D C00U H00E 109.5 . . ?
H00D C00U H00F 109.5 . . ?
H00E C00U H00F 109.5 . . ?
C00F C00V H00G 109.5 . . ?
C00F C00V H00H 109.5 . . ?
C00F C00V H00I 109.5 . . ?
H00G C00V H00H 109.5 . . ?
H00G C00V H00I 109.5 . . ?
H00H C00V H00I 109.5 . . ?
C00B C00W C01B 123.0(5) . . ?
C00Z C00W C00B 115.1(5) . . ?
C00Z C00W C01B 121.9(5) . . ?
C00D C00X C011 111.6(4) . . ?
C00D C00X C018 109.7(4) . . ?
C011 C00X C018 108.0(5) . . ?
C013 C00X C00D 112.4(4) . . ?
C013 C00X C011 107.3(5) . . ?
C013 C00X C018 107.6(5) . . ?
C00H C00Y H00J 109.5 . . ?
C00H C00Y H00K 109.5 . . ?
C00H C00Y H00L 109.5 . . ?
H00J C00Y H00K 109.5 . . ?
H00J C00Y H00L 109.5 . . ?
H00K C00Y H00L 109.5 . . ?
C00W C00Z H00Z 118.6 . . ?
C012 C00Z C00W 122.9(5) . . ?
C012 C00Z H00Z 118.6 . . ?
C00S C010 H01A 109.5 . . ?
C00S C010 H01B 109.5 . . ?
C00S C010 H01C 109.5 . . ?
H01A C010 H01B 109.5 . . ?
H01A C010 H01C 109.5 . . ?
H01B C010 H01C 109.5 . . ?
C00X C011 H01D 109.5 . . ?
C00X C011 H01E 109.5 . . ?
C00X C011 H01F 109.5 . . ?
H01D C011 H01E 109.5 . . ?
H01D C011 H01F 109.5 . . ?
H01E C011 H01F 109.5 . . ?
C00S C012 C01D 120.5(5) . . ?
C00Z C012 C00S 121.1(5) . . ?
C00Z C012 C01D 118.4(5) . . ?
C00X C013 H01G 109.5 . . ?
C00X C013 H01H 109.5 . . ?
C00X C013 H01I 109.5 . . ?
H01G C013 H01H 109.5 . . ?
H01G C013 H01I 109.5 . . ?
H01H C013 H01I 109.5 . . ?
C00H C014 H01J 109.5 . . ?
C00H C014 H01K 109.5 . . ?
C00H C014 H01L 109.5 . . ?
H01J C014 H01K 109.5 . . ?
H01J C014 H01L 109.5 . . ?
H01K C014 H01L 109.5 . . ?
C00K C015 H01M 109.5 . . ?
C00K C015 H01N 109.5 . . ?
C00K C015 H01O 109.5 . . ?
H01M C015 H01N 109.5 . . ?
H01M C015 H01O 109.5 . . ?
H01N C015 H01O 109.5 . . ?
C00Q C016 H01P 109.5 . . ?
C00Q C016 H01Q 109.5 . . ?
C00Q C016 H01R 109.5 . . ?
H01P C016 H01Q 109.5 . . ?
H01P C016 H01R 109.5 . . ?
H01Q C016 H01R 109.5 . . ?
C00G C017 H01S 109.5 . . ?
C00G C017 H01T 109.5 . . ?
C00G C017 H01U 109.5 . . ?
H01S C017 H01T 109.5 . . ?
H01S C017 H01U 109.5 . . ?
H01T C017 H01U 109.5 . . ?
C00X C018 H01V 109.5 . . ?
C00X C018 H01W 109.5 . . ?
C00X C018 H01X 109.5 . . ?
H01V C018 H01W 109.5 . . ?
H01V C018 H01X 109.5 . . ?
H01W C018 H01X 109.5 . . ?
C00N C019 H01Y 109.5 . . ?
C00N C019 H 109.5 . . ?
C00N C019 HA 109.5 . . ?
H01Y C019 H 109.5 . . ?
H01Y C019 HA 109.5 . . ?
H C019 HA 109.5 . . ?
C00Q C01A H01Z 109.5 . . ?
C00Q C01A HB 109.5 . . ?
C00Q C01A HC 109.5 . . ?
H01Z C01A HB 109.5 . . ?
H01Z C01A HC 109.5 . . ?
HB C01A HC 109.5 . . ?
C00W C01B C01F 110.8(5) . . ?
C00W C01B C01G 110.7(5) . . ?
C00W C01B C01H 111.9(5) . . ?
C01F C01B C01G 110.2(6) . . ?
C01F C01B C01H 106.5(6) . . ?
C01H C01B C01G 106.5(6) . . ?
C00T C01C H01 109.5 . . ?
C00T C01C HD 109.5 . . ?
C00T C01C HE 109.5 . . ?
H01 C01C HD 109.5 . . ?
H01 C01C HE 109.5 . . ?
HD C01C HE 109.5 . . ?
C012 C01D H0AA 109.5 . . ?
C012 C01D HF 109.5 . . ?
C012 C01D HG 109.5 . . ?
H0AA C01D HF 109.5 . . ?
H0AA C01D HG 109.5 . . ?
HF C01D HG 109.5 . . ?
C00Q C01E H1AA 109.5 . . ?
C00Q C01E HH 109.5 . . ?
C00Q C01E HI 109.5 . . ?
H1AA C01E HH 109.5 . . ?
H1AA C01E HI 109.5 . . ?
HH C01E HI 109.5 . . ?
C01B C01F H2AA 109.5 . . ?
C01B C01F HJ 109.5 . . ?
C01B C01F HK 109.5 . . ?
H2AA C01F HJ 109.5 . . ?
H2AA C01F HK 109.5 . . ?
HJ C01F HK 109.5 . . ?
C01B C01G H3AA 109.5 . . ?
C01B C01G HL 109.5 . . ?
C01B C01G HM 109.5 . . ?
H3AA C01G HL 109.5 . . ?
H3AA C01G HM 109.5 . . ?
HL C01G HM 109.5 . . ?
C01B C01H H4AA 109.5 . . ?
C01B C01H HN 109.5 . . ?
C01B C01H HO 109.5 . . ?
H4AA C01H HN 109.5 . . ?
H4AA C01H HO 109.5 . . ?
HN C01H HO 109.5 . . ?

loop_
_geom_bond_atom_site_label_1
_geom_bond_atom_site_label_2
_geom_bond_distance
_geom_bond_site_symmetry_2
_geom_bond_publ_flag
V001 O002 1.806(3) . ?
V001 O003 1.812(3) . ?
V001 O004 1.822(3) . ?
V001 O005 1.803(3) . ?
O002 C006 1.373(5) . ?
O003 C009 1.371(6) . ?
O004 C00E 1.383(6) . ?
O005 C00B 1.389(6) . ?
C006 C00I 1.419(7) . ?
C006 C00O 1.410(7) . ?
C007 H007 0.9300 . ?
C007 C00D 1.380(7) . ?
C007 C00G 1.396(7) . ?
C008 C009 1.408(7) . ?
C008 C00A 1.410(7) . ?
C008 C00C 1.489(7) . ?
C009 C00J 1.394(7) . ?
C00A C00K 1.397(7) . ?
C00A C00U 1.506(7) . ?
C00B C00L 1.386(7) . ?
C00B C00W 1.407(7) . ?
C00C C00E 1.405(7) . ?
C00C C00F 1.423(7) . ?
C00D C00E 1.414(7) . ?
C00D C00X 1.529(7) . ?
C00F C00G 1.384(7) . ?
C00F C00V 1.506(7) . ?
C00G C017 1.500(7) . ?
C00H C00I 1.544(7) . ?
C00H C00P 1.539(7) . ?
C00H C00Y 1.537(7) . ?
C00H C014 1.541(7) . ?
C00I C00R 1.388(7) . ?
C00J C00M 1.405(7) . ?
C00J C00Q 1.523(7) . ?
C00K C00M 1.379(7) . ?
C00K C015 1.521(7) . ?
C00L C00O 1.510(7) . ?
C00L C00S 1.420(7) . ?
C00M H00M 0.9300 . ?
C00N C00O 1.406(7) . ?
C00N C00T 1.386(7) . ?
C00N C019 1.519(7) . ?
C00P H00A 0.9600 . ?
C00P H00B 0.9600 . ?
C00P H00C 0.9600 . ?
C00Q C016 1.540(7) . ?
C00Q C01A 1.544(7) . ?
C00Q C01E 1.539(8) . ?
C00R H00R 0.9300 . ?
C00R C00T 1.396(7) . ?
C00S C010 1.505(7) . ?
C00S C012 1.390(7) . ?
C00T C01C 1.518(7) . ?
C00U H00D 0.9600 . ?
C00U H00E 0.9600 . ?
C00U H00F 0.9600 . ?
C00V H00G 0.9600 . ?
C00V H00H 0.9600 . ?
C00V H00I 0.9600 . ?
C00W C00Z 1.397(7) . ?
C00W C01B 1.524(8) . ?
C00X C011 1.537(7) . ?
C00X C013 1.525(7) . ?
C00X C018 1.548(7) . ?
C00Y H00J 0.9600 . ?
C00Y H00K 0.9600 . ?
C00Y H00L 0.9600 . ?
C00Z H00Z 0.9300 . ?
C00Z C012 1.383(8) . ?
C010 H01A 0.9600 . ?
C010 H01B 0.9600 . ?
C010 H01C 0.9600 . ?
C011 H01D 0.9600 . ?
C011 H01E 0.9600 . ?
C011 H01F 0.9600 . ?
C012 C01D 1.529(7) . ?
C013 H01G 0.9600 . ?
C013 H01H 0.9600 . ?
C013 H01I 0.9600 . ?
C014 H01J 0.9600 . ?
C014 H01K 0.9600 . ?
C014 H01L 0.9600 . ?
C015 H01M 0.9600 . ?
C015 H01N 0.9600 . ?
C015 H01O 0.9600 . ?
C016 H01P 0.9600 . ?
C016 H01Q 0.9600 . ?
C016 H01R 0.9600 . ?
C017 H01S 0.9600 . ?
C017 H01T 0.9600 . ?
C017 H01U 0.9600 . ?
C018 H01V 0.9600 . ?
C018 H01W 0.9600 . ?
C018 H01X 0.9600 . ?
C019 H01Y 0.9600 . ?
C019 H 0.9600 . ?
C019 HA 0.9600 . ?
C01A H01Z 0.9600 . ?
C01A HB 0.9600 . ?
C01A HC 0.9600 . ?
C01B C01F 1.537(9) . ?
C01B C01G 1.542(9) . ?
C01B C01H 1.540(8) . ?
C01C H01 0.9600 . ?
C01C HD 0.9600 . ?
C01C HE 0.9600 . ?
C01D H0AA 0.9600 . ?
C01D HF 0.9600 . ?
C01D HG 0.9600 . ?
C01E H1AA 0.9600 . ?
C01E HH 0.9600 . ?
C01E HI 0.9600 . ?
C01F H2AA 0.9600 . ?
C01F HJ 0.9600 . ?
C01F HK 0.9600 . ?
C01G H3AA 0.9600 . ?
C01G HL 0.9600 . ?
C01G HM 0.9600 . ?
C01H H4AA 0.9600 . ?
C01H HN 0.9600 . ?
C01H HO 0.9600 . ?
